data_2108250
loop_
_publ_author_name
'Bell, Anthony M. T.'
'Henderson, C. Michael B.'

_publ_section_title
;
 Crystal structures of K~2~[<i>X</i>Si~5~O~12~] (<i>X</i> = Fe^2+^, Co,
 Zn) and Rb~2~[<i>X</i>Si~5~O~12~] (<i>X</i> = Mn) leucites: comparison of
 monoclinic <i>P</i>2~1~/<i>c</i> and <i>Ia</i>{\/overline 3}<i>d</i>
 polymorph structures and inverse relationship between tetrahedral cation
 (<i>T</i> = Si and <i>X</i>)---O bond distances and intertetrahedral
 <i>T</i>---O---<i>T</i> angles
;
_journal_coeditor_code PS5069
_journal_issue 3
_journal_name_full 'Acta Crystallographica Section B'
_journal_page_first
;
;
_journal_paper_doi 10.1107/S2052520618004092
_journal_volume 74
_journal_year 2018
_chemical_formula_moiety
;
K2 Co1 Si5 O12
;
_chemical_formula_structural
;
K2 Co1 Si5 O12
;
_chemical_formula_sum 'Co K2 O12 Si5'
_chemical_formula_weight 469.553
_chemical_name_common 'potassium cobalt silicon oxide'
_space_group_IT_number 14
_symmetry_cell_setting monoclinic
_symmetry_space_group_name_Hall '-P 2ybc'
_symmetry_space_group_name_H-M 'P 1 21/c 1'
_cell_angle_alpha 90.00000
_cell_angle_beta 91.9994(8)
_cell_angle_gamma 90.00000
_cell_formula_units_Z 8
_cell_length_a 13.18783(14)
_cell_length_b 13.63495(16)
_cell_length_c 12.98764(14)
_cell_measurement_temperature 293
_cell_volume 2333.96(4)
_computing_data_collection 'X'Pert Data Collector (PANalytical, 2006)'
_computing_molecular_graphics 'VESTA (Momma & Izumi, 2008)'
_computing_publication_material 'publCIF (Westrip, 2010)'
_computing_structure_refinement 'FULLPROF (Rodriguez-Carvajal, 2001)'
_diffrn_ambient_temperature 293
_diffrn_detector 'PANalytical PIXcel-3D detector'
_diffrn_measurement_device_type 'PANalytical Empyrean'
_diffrn_radiation_type 'Co K\a'
_diffrn_radiation_wavelength 1.79026
_diffrn_source 'X-ray tube'
_diffrn_source_target Co
_exptl_crystal_density_diffrn 2.673
_exptl_crystal_density_method 'not measured'
_pd_char_colour 'dark blue'
_pd_instr_location ' 'PANalytical Empyrean, MERI, Sheffield Hallam University''
_pd_meas_2theta_range_inc 0.013130
_pd_meas_2theta_range_max 99.99342
_pd_meas_2theta_range_min 8.00267
_pd_meas_number_of_points 7007
_pd_meas_scan_method cont
_pd_prep_pressure 50000
_pd_prep_temperature 948
_pd_proc_2theta_range_inc 0.013130
_pd_proc_2theta_range_max 100.2721
_pd_proc_2theta_range_min 8.2814
_pd_proc_ls_background_function 'linear interpolation'
_pd_proc_ls_profile_function 'T-C-H Pseudo-Voigt'
_pd_proc_ls_prof_R_factor 1.4469
_pd_proc_ls_prof_wR_expected 0.8467
_pd_proc_ls_prof_wR_factor 2.2234
_pd_proc_wavelength 1.789190
_pd_spec_mounting 'flat plate'
_pd_spec_mount_mode reflection
_pd_spec_shape irregular
_pd_spec_size_axial 10
_pd_spec_size_equat 10
_pd_spec_size_thick 0.1
_refine_ls_goodness_of_fit_all 2.6259
_refine_ls_number_parameters 169
_refine_ls_number_reflns 3214
_refine_ls_number_restraints 48
_refine_ls_R_I_factor 6.6909
_cod_data_source_file ps5069sup1.cif
_cod_data_source_block V
_cod_original_formula_sum
;
Co1 K2 O12 Si5
;
_cod_database_code 2108250
_publcif_datablock.id {c832cc86-7146-4cee-ac13-b440b5f2ccfe}

loop_
_symmetry_equiv_pos_as_xyz
x,y,z
-x,y+1/2,-z+1/2
-x,-y,-z
x,-y+1/2,z+1/2

loop_
_atom_site_label
_atom_site_fract_x
_atom_site_fract_y
_atom_site_fract_z
_atom_site_U_iso_or_equiv
_atom_site_occupancy
_atom_site_adp_type
_atom_site_type_symbol
K1 0.1202(10) 0.1048(11) 0.0947(9) 0.065(2) 1.00000 Uiso K
K2 0.6260(10) 0.3947(10) 0.8520(10) 0.065(2) 1.00000 Uiso K
K3 0.3723(10) 0.3547(10) 0.3745(9) 0.065(2) 1.00000 Uiso K
K4 0.8486(10) 0.1389(10) 0.6509(10) 0.065(2) 1.00000 Uiso K
Si1 0.1103(9) 0.6811(8) 0.5645(9) 0.0275(17) 1.00000 Uiso Si
Si2 0.6401(9) 0.8239(9) 0.3970(9) 0.0275(17) 1.00000 Uiso Si
Si3 0.5833(9) 0.1435(9) 0.6287(9) 0.0275(17) 1.00000 Uiso Si
Si4 0.0973(9) 0.3489(8) 0.3170(9) 0.0275(17) 1.00000 Uiso Si
Co5 0.6434(6) 0.5681(6) 0.1113(6) 0.031(2) 1.00000 Uiso Co
Co6 0.1881(6) 0.9334(6) 0.8702(6) 0.031(2) 1.00000 Uiso Co
Si7 0.4043(9) 0.8646(8) 0.9474(9) 0.0275(17) 1.00000 Uiso Si
Si8 0.9008(9) 0.3880(9) 0.8554(9) 0.0275(17) 1.00000 Uiso Si
Si9 0.8432(9) 0.9064(9) 0.4051(9) 0.0275(17) 1.00000 Uiso Si
Si10 0.8704(8) 0.6372(9) 0.1245(9) 0.0275(17) 1.00000 Uiso Si
Si11 0.3931(9) 0.1139(9) 0.1648(9) 0.0275(17) 1.00000 Uiso Si
Si12 0.3271(9) 0.5996(8) 0.6495(9) 0.0275(17) 1.00000 Uiso Si
O1 0.4605(11) 0.3585(20) 0.1620(18) 0.0108(20) 1.00000 Uiso O
O2 0.9759(13) 0.1412(17) 0.8511(17) 0.0108(20) 1.00000 Uiso O
O3 0.1640(19) 0.4263(12) 0.3888(17) 0.0108(20) 1.00000 Uiso O
O4 0.610(2) 0.0580(12) 0.5425(14) 0.0108(20) 1.00000 Uiso O
O5 0.3724(19) 0.1800(14) 0.4820(11) 0.0108(20) 1.00000 Uiso O
O6 0.9103(15) 0.3668(16) 0.5498(13) 0.0108(20) 1.00000 Uiso O
O7 0.6681(12) 0.4331(17) 0.6135(19) 0.0108(20) 1.00000 Uiso O
O8 0.6754(16) 0.7097(11) 0.3715(19) 0.0108(20) 1.00000 Uiso O
O9 0.3622(19) 0.6503(16) 0.7565(12) 0.0108(20) 1.00000 Uiso O
O10 0.2162(12) 0.0589(16) 0.3429(19) 0.0108(20) 1.00000 Uiso O
O11 0.115(2) 0.8029(11) 0.5594(16) 0.0108(20) 1.00000 Uiso O
O12 0.9117(16) 0.8623(19) 0.3095(11) 0.0108(20) 1.00000 Uiso O
O13 0.9833(10) 0.9029(18) 0.6659(18) 0.0108(20) 1.00000 Uiso O
O14 0.5258(12) 0.6232(19) 0.4323(15) 0.0108(20) 1.00000 Uiso O
O15 0.6756(19) 0.9798(11) 0.870(2) 0.0108(20) 1.00000 Uiso O
O16 0.127(2) 0.5204(12) 0.0732(16) 0.0108(20) 1.00000 Uiso O
O17 0.8832(18) 0.6575(16) -0.0016(11) 0.0108(20) 1.00000 Uiso O
O18 0.4073(17) 0.8573(19) 0.0723(12) 0.0108(20) 1.00000 Uiso O
O19 0.2098(12) 0.8626(16) 0.1290(19) 0.0108(20) 1.00000 Uiso O
O20 0.1490(17) 0.2557(11) 0.8155(18) 0.0108(20) 1.00000 Uiso O
O21 0.8300(17) 0.1187(17) 0.2614(12) 0.0108(20) 1.00000 Uiso O
O22 0.7310(12) 0.6041(16) 0.8628(18) 0.0108(20) 1.00000 Uiso O
O23 0.6160(19) 0.2484(11) 0.0896(19) 0.0108(20) 1.00000 Uiso O
O24 0.4418(15) 0.3993(18) 0.7774(11) 0.0108(20) 1.00000 Uiso O

loop_
_atom_type_symbol
_atom_type_scat_Cromer_Mann_a1
_atom_type_scat_Cromer_Mann_b1
_atom_type_scat_Cromer_Mann_a2
_atom_type_scat_Cromer_Mann_b2
_atom_type_scat_Cromer_Mann_a3
_atom_type_scat_Cromer_Mann_b3
_atom_type_scat_Cromer_Mann_a4
_atom_type_scat_Cromer_Mann_b4
_atom_type_scat_Cromer_Mann_c
_atom_type_scat_dispersion_real
_atom_type_scat_dispersion_imag
_atom_type_scat_source
k 8.21860 12.79490 7.43980 0.77480 1.05190 213.18700 0.86590 41.68410 1.42280 0.36500 1.06600 International_Tables_for_Crystallography_Vol.C(1991)_Tables_6.1.1.4_and_6.1.1.5
si 6.29150 2.43860 3.03530 32.33370 1.98910 0.67850 1.54100 81.69370 1.14070 0.24400 0.33000 International_Tables_for_Crystallography_Vol.C(1991)_Tables_6.1.1.4_and_6.1.1.5
co 12.28410 4.27910 7.34090 0.27840 4.00340 13.53590 2.34880 71.16920 1.01180 -2.46400 3.60800 International_Tables_for_Crystallography_Vol.C(1991)_Tables_6.1.1.4_and_6.1.1.5
o 3.04850 13.27710 2.28680 5.70110 1.54630 0.32390 0.86700 32.90890 0.25080 0.04700 0.03200 International_Tables_for_Crystallography_Vol.C(1991)_Tables_6.1.1.4_and_6.1.1.5

loop_
_audit_conform_dict_name
_audit_conform_dict_location
cif_core.dic ftp://ftp.iucr.org/pub/cif_core.dic
cif_pd.dic ftp://ftp.iucr.org/pub/cif_pd.dic

loop_
_geom_angle_atom_site_label_1
_geom_angle_atom_site_label_2
_geom_angle_atom_site_label_3
_geom_angle
_geom_angle_site_symmetry_1
_geom_angle_site_symmetry_3
O2 Si1 O6 111.4(19) 2_656 3_666
O2 Si1 O11 111.9(19) 2_656 1_555
O2 Si1 O19 95.5(16) 2_656 4_565
O6 Si1 O11 111.6(18) 3_666 1_555
O6 Si1 O19 115.0(20) 3_666 4_565
O11 Si1 O19 110.6(19) 1_555 4_565
O1 Si2 O5 112.1(19) 2_655 3_666
O1 Si2 O8 115(2) 2_655 1_555
O1 Si2 O22 107.6(17) 2_655 4_564
O5 Si2 O8 101.9(18) 3_666 1_555
O5 Si2 O22 113(2) 3_666 4_564
O8 Si2 O22 107.3(18) 1_555 4_564
O1 Si3 O4 113(2) 4_555 1_555
O1 Si3 O9 99.3(18) 4_555 2_646
O1 Si3 O23 111(2) 4_555 4_555
O4 Si3 O9 123.9(18) 1_555 2_646
O4 Si3 O23 111.2(17) 1_555 4_555
O9 Si3 O23 96.9(18) 2_646 4_555
O2 Si4 O3 107.1(20) 4_454 1_555
O2 Si4 O12 102.5(17) 4_454 2_645
O2 Si4 O20 119(2) 4_454 4_554
O3 Si4 O12 120.8(19) 1_555 2_645
O3 Si4 O20 111.3(18) 1_555 4_554
O12 Si4 O20 95.9(18) 2_645 4_554
O4 Co5 O5 112.4(15) 4_554 2_655
O4 Co5 O10 106.2(16) 4_554 2_655
O4 Co5 O24 114.5(15) 4_554 3_666
O5 Co5 O10 108.8(16) 2_655 2_655
O5 Co5 O24 103.5(14) 2_655 3_666
O10 Co5 O24 111.4(15) 2_655 3_666
O3 Co6 O6 106.3(16) 4_565 2_656
O3 Co6 O7 98.9(15) 4_565 2_656
O3 Co6 O21 118.1(16) 4_565 3_666
O6 Co6 O7 129.0(17) 2_656 2_656
O6 Co6 O21 104.4(15) 2_656 3_666
O7 Co6 O21 101.4(15) 2_656 3_666
O7 Si7 O14 118.2(19) 2_656 4_565
O7 Si7 O18 123(2) 2_656 1_556
O7 Si7 O23 109.3(20) 2_656 3_666
O14 Si7 O18 97.9(17) 4_565 1_556
O14 Si7 O23 102.3(19) 4_565 3_666
O18 Si7 O23 103.5(19) 1_556 3_666
O11 Si8 O13 111(2) 2_646 2_746
O11 Si8 O16 97.2(16) 2_646 3_666
O11 Si8 O21 114.6(20) 2_646 4_555
O13 Si8 O16 104(2) 2_746 3_666
O13 Si8 O21 116.2(20) 2_746 4_555
O16 Si8 O21 111.5(20) 3_666 4_555
O12 Si9 O16 109.8(20) 1_555 2_655
O12 Si9 O17 101.4(16) 1_555 4_565
O12 Si9 O22 103.6(18) 1_555 4_564
O16 Si9 O17 108.9(19) 2_655 4_565
O16 Si9 O22 112(2) 2_655 4_564
O17 Si9 O22 121(2) 4_565 4_564
O10 Si10 O13 109.2(16) 2_655 4_564
O10 Si10 O17 117(2) 2_655 1_555
O10 Si10 O20 109.2(19) 2_655 3_666
O13 Si10 O17 104.6(18) 4_564 1_555
O13 Si10 O20 106.6(18) 4_564 3_666
O17 Si10 O20 109.4(18) 1_555 3_666
O8 Si11 O14 94.7(18) 2_645 2_645
O8 Si11 O15 104.4(16) 2_645 3_666
O8 Si11 O24 124(2) 2_645 4_554
O14 Si11 O15 102.3(20) 2_645 3_666
O14 Si11 O24 116.8(18) 2_645 4_554
O15 Si11 O24 112(2) 3_666 4_554
O9 Si12 O15 124.2(20) 1_555 2_646
O9 Si12 O18 102.0(17) 1_555 4_565
O9 Si12 O19 104.3(19) 1_555 4_565
O15 Si12 O18 106(2) 2_646 4_565
O15 Si12 O19 105.7(18) 2_646 4_565
O18 Si12 O19 115(2) 4_565 4_565
Si2 O1 Si3 131.8(15) 2_645 4_554
Si1 O2 Si4 144.1(15) 2_646 4_655
Si4 O3 Co6 130.1(13) 1_555 4_564
Si3 O4 Co5 110.7(12) 1_555 4_555
Si2 O5 Co5 125.1(12) 3_666 2_645
Si1 O6 Co6 125.9(13) 3_666 2_646
Co6 O7 Si7 131.2(13) 2_646 2_646
Si2 O8 Si11 130.2(15) 1_555 2_655
Si3 O9 Si12 150.3(15) 2_656 1_555
Co5 O10 Si10 123.4(12) 2_645 2_645
Si1 O11 Si8 132.9(15) 1_555 2_656
Si4 O12 Si9 139.1(15) 2_655 1_555
Si8 O13 Si10 140.0(14) 2_756 4_565
Si7 O14 Si11 138.5(15) 4_564 2_655
Si11 O15 Si12 136.6(15) 3_666 2_656
Si8 O16 Si9 134.6(16) 3_666 2_645
Si9 O17 Si10 128.4(15) 4_564 1_555
Si7 O18 Si12 127.7(15) 1_554 4_564
Si1 O19 Si12 157.9(15) 4_564 4_564
Si4 O20 Si10 134.9(15) 4_555 3_666
Co6 O21 Si8 140.8(13) 3_666 4_554
Si2 O22 Si9 131.0(16) 4_565 4_565
Si3 O23 Si7 155.0(15) 4_554 3_666
Co5 O24 Si11 119.5(12) 3_666 4_555

loop_
_geom_bond_atom_site_label_1
_geom_bond_atom_site_label_2
_geom_bond_distance
_geom_bond_site_symmetry_2
K1 O2 3.67(2) 1_454
K1 O2 3.66(3) 3_656
K1 O3 2.79(3) 4_554
K1 O6 3.76(3) 2_645
K1 O6 2.84(2) 4_454
K1 O8 3.07(2) 2_645
K1 O10 3.48(3) 1_555
K1 O12 3.75(3) 2_645
K1 O13 3.44(3) 3_666
K1 O15 2.95(3) 3_666
K1 O17 3.46(3) 3_665
K1 O19 3.53(3) 1_545
K1 O20 3.45(2) 4_554
K2 O1 3.56(3) 3_666
K2 O4 2.57(2) 4_555
K2 O5 3.93(3) 4_555
K2 O7 3.21(3) 1_555
K2 O9 3.62(3) 2_646
K2 O11 3.78(3) 2_646
K2 O16 3.56(3) 3_666
K2 O18 3.60(3) 3_666
K2 O21 2.98(3) 4_555
K2 O22 3.17(2) 1_555
K2 O23 3.68(3) 1_556
K2 O23 3.93(3) 4_555
K2 O24 2.58(2) 1_555
K3 O1 3.03(3) 1_555
K3 O3 2.93(3) 1_555
K3 O5 2.76(2) 1_555
K3 O7 2.95(3) 3_666
K3 O8 3.79(3) 2_645
K3 O8 3.49(3) 3_666
K3 O9 3.95(3) 3_666
K3 O14 2.82(2) 3_666
K3 O15 3.80(3) 2_646
K3 O18 2.96(3) 2_645
K3 O20 3.37(2) 4_554
K3 O22 3.37(3) 3_666
K3 O24 3.81(3) 4_554
K4 O2 3.05(2) 1_555
K4 O4 3.58(3) 1_555
K4 O6 3.48(3) 1_555
K4 O9 3.07(3) 2_646
K4 O10 2.83(3) 3_656
K4 O11 2.90(2) 3_666
K4 O12 3.18(2) 3_766
K4 O13 3.68(3) 1_545
K4 O16 3.35(2) 2_645
K4 O19 2.99(3) 3_666
K4 O21 3.61(3) 4_555
K4 O23 3.50(3) 4_555
Si1 O2 1.70(2) 2_656
Si1 O6 1.64(2) 3_666
Si1 O11 1.663(19) 1_555
Si1 O19 1.64(2) 4_565
Si2 O1 1.58(2) 2_655
Si2 O5 1.587(19) 3_666
Si2 O8 1.66(2) 1_555
Si2 O22 1.62(2) 4_564
Si3 O1 1.691(20) 4_555
Si3 O4 1.66(2) 1_555
Si3 O9 1.64(2) 2_646
Si3 O23 1.62(2) 4_555
Si4 O2 1.68(2) 4_454
Si4 O3 1.64(2) 1_555
Si4 O12 1.653(19) 2_645
Si4 O20 1.58(2) 4_554
Co5 O4 1.980(19) 4_554
Co5 O5 1.955(19) 2_655
Co5 O10 1.929(18) 2_655
Co5 O24 1.914(19) 3_666
Co6 O3 1.956(19) 4_565
Co6 O6 1.92(2) 2_656
Co6 O7 1.901(18) 2_656
Co6 O21 1.859(19) 3_666
Si7 O7 1.54(2) 2_656
Si7 O14 1.63(2) 4_565
Si7 O18 1.624(20) 1_556
Si7 O23 1.633(20) 3_666
Si8 O11 1.62(2) 2_646
Si8 O13 1.576(19) 2_746
Si8 O16 1.61(2) 3_666
Si8 O21 1.51(2) 4_555
Si9 O12 1.67(2) 1_555
Si9 O16 1.63(2) 2_655
Si9 O17 1.57(2) 4_565
Si9 O22 1.57(2) 4_564
Si10 O10 1.63(2) 2_655
Si10 O13 1.658(19) 4_564
Si10 O17 1.675(19) 1_555
Si10 O20 1.68(2) 3_666
Si11 O8 1.65(2) 2_645
Si11 O14 1.69(2) 2_645
Si11 O15 1.62(2) 3_666
Si11 O24 1.587(19) 4_554
Si12 O9 1.61(2) 1_555
Si12 O15 1.653(19) 2_646
Si12 O18 1.59(2) 4_565
Si12 O19 1.64(2) 4_565

loop_
_pd_block_diffractogram_id
K2CoSi5O12hydpd

_cod_database_fobs_code 2108250
